data_4313386
loop_
_publ_author_name
'Artur Kr\;e\.zel'
'Rafa\/l Latajka'
'Grzegorz D. Bujacz'
'Wojciech Bal'

_publ_section_title
;
 Coordination Properties of Tris(2-carboxyethyl)phosphine, a Newly
 Introduced Thiol Reductant, and Its Oxide
;
_journal_name_full 'Inorganic Chemistry'
_journal_page_first 1994
_journal_page_last 2003
_journal_paper_doi 10.1021/ic025969y
_journal_volume 42
_journal_year 2003
_chemical_formula_sum 'C9 H24 N O10 P Zn'
_chemical_formula_weight 402.63
_chemical_name_systematic
; 
 ? 
;
_space_group_IT_number 173
_symmetry_cell_setting hexagonal
_symmetry_space_group_name_Hall 'P 6c'
_symmetry_space_group_name_H-M 'P 63'
_atom_sites_solution_hydrogens geom
_atom_sites_solution_primary direct
_atom_sites_solution_secondary difmap
_audit_creation_method SHELXL
_cell_angle_alpha 90.00
_cell_angle_beta 90.00
_cell_angle_gamma 120.00
_cell_formula_units_Z 4
_cell_length_a 11.528(2)
_cell_length_b 11.528(2)
_cell_length_c 15.168(7)
_cell_measurement_temperature 293(2)
_cell_volume 1745.7(9)
_computing_structure_refinement 'SHELXL-93 (Sheldrick, 1993)'
_computing_structure_solution 'SHELXS-86 (Sheldrick, 1990)'
_diffrn_ambient_temperature 293(2)
_diffrn_radiation_monochromator graphite
_diffrn_radiation_source 'fine-focus sealed tube'
_diffrn_radiation_type CuK\a
_diffrn_radiation_wavelength 1.54178
_diffrn_reflns_av_R_equivalents 0.0166
_diffrn_reflns_av_sigmaI/netI 0.0124
_diffrn_reflns_limit_h_max 12
_diffrn_reflns_limit_h_min 0
_diffrn_reflns_limit_k_max 12
_diffrn_reflns_limit_k_min 0
_diffrn_reflns_limit_l_max 18
_diffrn_reflns_limit_l_min 0
_diffrn_reflns_number 1435
_diffrn_reflns_theta_max 74.80
_diffrn_reflns_theta_min 4.43
_exptl_absorpt_coefficient_mu 3.256
_exptl_crystal_density_diffrn 1.532
_exptl_crystal_F_000 840
_refine_diff_density_max 0.710
_refine_diff_density_min -0.670
_refine_diff_density_rms 0.065
_refine_ls_abs_structure_details 'Flack H D (1983), Acta Cryst. A39, 876-881'
_refine_ls_abs_structure_Flack 0.13(10)
_refine_ls_extinction_coef 0.0047(5)
_refine_ls_extinction_expression Fc^*^=kFc[1+0.001xFc^2^\l^3^/sin(2\q)]^-1/4^
_refine_ls_extinction_method SHELXL
_refine_ls_goodness_of_fit_all 1.120
_refine_ls_goodness_of_fit_obs 1.122
_refine_ls_matrix_type full
_refine_ls_number_parameters 168
_refine_ls_number_reflns 1249
_refine_ls_number_restraints 31
_refine_ls_restrained_S_all 1.176
_refine_ls_restrained_S_obs 1.180
_refine_ls_R_factor_all 0.0290
_refine_ls_R_factor_obs 0.0287
_refine_ls_shift/esd_max 0.000
_refine_ls_shift/esd_mean 0.000
_refine_ls_structure_factor_coef Fsqd
_refine_ls_weighting_details 'w=1/[\s^2^(Fo^2^)+(0.0510P)^2^+0.8318P] where P=(Fo^2^+2Fc^2^)/3'
_refine_ls_weighting_scheme calc
_refine_ls_wR_factor_all 0.0816
_refine_ls_wR_factor_obs 0.0814
_reflns_number_observed 1239
_reflns_number_total 1252
_reflns_observed_criterion >2sigma(I)
_cod_data_source_file ic025969ysi20021119_044203.cif
_cod_data_source_block bal7pd
_cod_depositor_comments
;
The following automatic conversions were performed:

'_refine_ls_weighting_scheme' value 'calc
w=1/[\s^2^(Fo^2^)+(0.0510P)^2^+0.8318P] where P=(Fo^2^+2Fc^2^)/3' was
changed to 'calc'. New tag '_refine_ls_weighting_details' was
created. The value of the new tag was set to
'w=1/[\s^2^(Fo^2^)+(0.0510P)^2^+0.8318P] where P=(Fo^2^+2Fc^2^)/3'.

Automatic conversion script
Id: cif_fix_values 3143 2015-03-26 13:38:13Z robertas 
;
_cod_database_code 4313386

loop_
_symmetry_equiv_pos_as_xyz
'x, y, z'
'-y, x-y, z'
'-x+y, -x, z'
'-x, -y, z+1/2'
'y, -x+y, z+1/2'
'x-y, x, z+1/2'

loop_
_atom_site_aniso_label
_atom_site_aniso_U_11
_atom_site_aniso_U_22
_atom_site_aniso_U_33
_atom_site_aniso_U_23
_atom_site_aniso_U_13
_atom_site_aniso_U_12
Zn1A 0.0187(3) 0.0187(3) 0.0271(4) 0.000 0.000 0.00934(13)
P1A 0.0164(4) 0.0164(4) 0.0261(6) 0.000 0.000 0.0082(2)
C1A 0.035(2) 0.026(2) 0.037(2) 0.0036(15) 0.004(2) 0.014(2)
C2A 0.042(2) 0.023(2) 0.041(2) 0.007(2) 0.010(2) 0.015(2)
C3A 0.032(2) 0.021(2) 0.036(2) 0.0054(13) 0.0080(15) 0.0141(14)
O1A 0.0320(14) 0.0264(14) 0.047(2) 0.0126(13) -0.0017(13) 0.0112(12)
O2A 0.038(2) 0.041(2) 0.055(2) 0.0140(15) -0.0089(14) 0.0087(13)
Zn1B 0.0194(3) 0.0194(3) 0.0274(4) 0.000 0.000 0.00968(13)
P1B 0.0154(4) 0.0154(4) 0.0266(7) 0.000 0.000 0.0077(2)
C1B 0.0196(15) 0.025(2) 0.033(2) 0.0016(14) -0.0042(13) 0.0107(13)
C2B 0.022(2) 0.024(2) 0.040(2) -0.003(2) -0.0080(14) 0.0109(14)
C3B 0.020(2) 0.025(2) 0.035(2) -0.0076(14) -0.0042(13) 0.0107(13)
O1B 0.0192(11) 0.0300(13) 0.0412(14) 0.0006(12) -0.0034(11) 0.0088(10)
O2B 0.0278(15) 0.039(2) 0.064(2) 0.011(2) -0.0116(14) 0.0139(13)
N1 0.040(4) 0.046(5) 0.097(12) -0.009(6) -0.024(5) 0.025(3)
O1 0.121(30) 0.096(23) 0.091(19) -0.037(18) -0.034(21) 0.067(23)
O2 0.216(11) 0.125(8) 0.201(11) -0.022(7) -0.035(9) 0.083(8)
O2' 0.184(15) 0.187(16) 0.192(16) -0.019(10) 0.020(10) 0.084(11)
O3 0.074(4) 0.090(5) 0.143(7) 0.057(5) -0.030(5) 0.025(4)
O4 0.107(9) 0.080(8) 0.103(9) 0.011(7) 0.003(8) 0.042(7)
O3' 0.092(9) 0.128(10) 0.085(8) 0.025(8) -0.021(7) 0.042(7)

loop_
_atom_site_label
_atom_site_type_symbol
_atom_site_fract_x
_atom_site_fract_y
_atom_site_fract_z
_atom_site_U_iso_or_equiv
_atom_site_thermal_displace_type
_atom_site_occupancy
_atom_site_calc_flag
_atom_site_refinement_flags
_atom_site_disorder_group
Zn1A Zn 0.3333 0.6667 0.13592(6) 0.0215(2) Uani 1 d S .
P1A P 0.0000 0.0000 0.23164(12) 0.0196(3) Uani 1 d S .
C1A C 0.0895(4) 0.1666(4) 0.1798(3) 0.0333(8) Uani 1 d . .
H11A H 0.1849(4) 0.1986(4) 0.1816(3) 0.044 Uiso 1 calc R .
H12A H 0.0631(4) 0.1582(4) 0.1184(3) 0.044 Uiso 1 calc R .
C2A C 0.0631(5) 0.2699(4) 0.2237(3) 0.0357(9) Uani 1 d . .
H21A H -0.0328(5) 0.2350(4) 0.2271(3) 0.047 Uiso 1 calc R .
H22A H 0.0982(5) 0.2861(4) 0.2833(3) 0.047 Uiso 1 calc R .
C3A C 0.1276(4) 0.4009(3) 0.1730(3) 0.0293(8) Uani 1 d . .
O1A O 0.2457(3) 0.4892(3) 0.1952(2) 0.0366(6) Uani 1 d . .
O2A O 0.0664(3) 0.4158(3) 0.1121(2) 0.0492(8) Uani 1 d . .
Zn1B Zn 0.0000 0.0000 0.38890(6) 0.0220(2) Uani 1 d S .
P1B P 0.6667 0.3333 0.48052(11) 0.0191(3) Uani 1 d S .
C1B C 0.5069(3) 0.2836(4) 0.4292(3) 0.0259(7) Uani 1 d . .
H11B H 0.4776(3) 0.3457(4) 0.4471(3) 0.034 Uiso 1 calc R .
H12B H 0.5189(3) 0.2907(4) 0.3657(3) 0.034 Uiso 1 calc R .
C2B C 0.3978(3) 0.1426(3) 0.4517(3) 0.0290(7) Uani 1 d . .
H21B H 0.4188(3) 0.0788(3) 0.4249(3) 0.039 Uiso 1 calc R .
H22B H 0.3946(3) 0.1301(3) 0.5151(3) 0.039 Uiso 1 calc R .
C3B C 0.2625(3) 0.1158(4) 0.4194(3) 0.0270(7) Uani 1 d . .
O1B O 0.1604(2) 0.0094(3) 0.4482(2) 0.0317(6) Uani 1 d . .
O2B O 0.2536(3) 0.1915(3) 0.3655(3) 0.0448(8) Uani 1 d . .
N1 N 0.2239(16) 0.3839(19) 0.5187(17) 0.059(4) Uani 0.67 d P 1
H11N H 0.1546(16) 0.3069(19) 0.4985(17) 0.078 Uiso 0.67 d PR 1
H12N H 0.2807(16) 0.3646(19) 0.5472(17) 0.078 Uiso 0.67 d PR 1
H13N H 0.1941(16) 0.4243(19) 0.5556(17) 0.078 Uiso 0.67 d PR 1
H14N H 0.2662(16) 0.4397(19) 0.4734(17) 0.078 Uiso 0.67 d PR 1
O1 O 0.1934(40) 0.3687(44) 0.5371(33) 0.097(13) Uani 0.33 d P 2
H11 H 0.1270(40) 0.2950(44) 0.5070(33) 0.129 Uiso 0.33 d PR 2
H12 H 0.2648(40) 0.3628(44) 0.5604(33) 0.129 Uiso 0.33 d PR 2
O2 O 0.4741(17) 0.3589(15) 0.1611(12) 0.182(6) Uani 0.67 d PU 3
H21 H 0.5073(17) 0.4485(15) 0.1469(12) 0.242 Uiso 0.67 d PR 3
H22 H 0.5478(17) 0.3464(15) 0.1591(12) 0.242 Uiso 0.67 d PR 3
O2' O 0.5732(34) 0.3560(36) 0.1478(25) 0.191(13) Uani 0.33 d PU 4
H21' H 0.5295(34) 0.3816(36) 0.1881(25) 0.254 Uiso 0.33 d PR 4
H22' H 0.5055(34) 0.2986(36) 0.1097(25) 0.254 Uiso 0.33 d PR 4
O3 O 0.4224(8) 0.4394(9) 0.2872(8) 0.109(3) Uani 0.67 d PU 5
H31 H 0.3626(8) 0.4561(9) 0.2563(8) 0.146 Uiso 0.67 d PR 5
H32 H 0.3659(8) 0.3570(9) 0.3133(8) 0.146 Uiso 0.67 d PR 5
O4 O 0.3997(20) 0.5916(19) 0.4195(13) 0.099(5) Uani 0.33 d PU 5
H41 H 0.4069(20) 0.5403(19) 0.3748(13) 0.131 Uiso 0.33 d PR 5
H42 H 0.3350(20) 0.5245(19) 0.4549(13) 0.131 Uiso 0.33 d PR 5
O3' O 0.3945(19) 0.5027(23) 0.3521(13) 0.108(6) Uani 0.33 d PU 6
H31' H 0.3358(19) 0.5305(23) 0.3716(13) 0.143 Uiso 0.33 d PR 6
H32' H 0.3527(19) 0.4099(23) 0.3561(13) 0.143 Uiso 0.33 d PR 6

loop_
_atom_type_symbol
_atom_type_description
_atom_type_scat_dispersion_real
_atom_type_scat_dispersion_imag
_atom_type_scat_source
C C 0.0181 0.0091 'International Tables Vol C Tables 4.2.6.8 and 6.1.1.4'
H H 0.0000 0.0000 'International Tables Vol C Tables 4.2.6.8 and 6.1.1.4'
O O 0.0492 0.0322 'International Tables Vol C Tables 4.2.6.8 and 6.1.1.4'
P P 0.2955 0.4335 'International Tables Vol C Tables 4.2.6.8 and 6.1.1.4'
Zn Zn -1.5491 0.6778 'International Tables Vol C Tables 4.2.6.8 and 6.1.1.4'
N N 0.0311 0.0180 'International Tables Vol C Tables 4.2.6.8 and 6.1.1.4'

loop_
_geom_angle_atom_site_label_1
_geom_angle_atom_site_label_2
_geom_angle_atom_site_label_3
_geom_angle
_geom_angle_site_symmetry_1
_geom_angle_site_symmetry_3
_geom_angle_publ_flag
O1A Zn1A O1A 101.09(14) 3_565 2_665 ?
O1A Zn1A O1A 101.09(14) 3_565 . ?
O1A Zn1A O1A 101.09(14) 2_665 . ?
O1A Zn1A P1B 116.93(11) 3_565 4_664 ?
O1A Zn1A P1B 116.93(11) 2_665 4_664 ?
O1A Zn1A P1B 116.93(11) . 4_664 ?
C1A P1A C1A 103.1(2) 2 3 ?
C1A P1A C1A 103.1(2) 2 . ?
C1A P1A C1A 103.1(2) 3 . ?
C1A P1A Zn1B 115.3(2) 2 . ?
C1A P1A Zn1B 115.3(2) 3 . ?
C1A P1A Zn1B 115.3(2) . . ?
C2A C1A P1A 113.8(3) . . ?
C2A C1A H11A 108.8(2) . . ?
P1A C1A H11A 108.81(13) . . ?
C2A C1A H12A 108.8(2) . . ?
P1A C1A H12A 108.8(2) . . ?
H11A C1A H12A 107.7 . . ?
C3A C2A C1A 111.5(3) . . ?
C3A C2A H21A 109.3(2) . . ?
C1A C2A H21A 109.3(2) . . ?
C3A C2A H22A 109.3(2) . . ?
C1A C2A H22A 109.3(2) . . ?
H21A C2A H22A 108.0 . . ?
O2A C3A O1A 123.3(3) . . ?
O2A C3A C2A 119.4(4) . . ?
O1A C3A C2A 117.3(4) . . ?
C3A O1A Zn1A 119.6(3) . . ?
O1B Zn1B O1B 101.50(12) 2 . ?
O1B Zn1B O1B 101.50(12) 2 3 ?
O1B Zn1B O1B 101.50(12) . 3 ?
O1B Zn1B P1A 116.59(10) 2 . ?
O1B Zn1B P1A 116.59(10) . . ?
O1B Zn1B P1A 116.59(10) 3 . ?
C1B P1B C1B 102.8(2) 2_655 3_665 ?
C1B P1B C1B 102.8(2) 2_655 . ?
C1B P1B C1B 102.8(2) 3_665 . ?
C1B P1B Zn1A 115.49(15) 2_655 4_665 ?
C1B P1B Zn1A 115.49(15) 3_665 4_665 ?
C1B P1B Zn1A 115.49(15) . 4_665 ?
C2B C1B P1B 114.2(3) . . ?
C2B C1B H11B 108.7(2) . . ?
P1B C1B H11B 108.70(12) . . ?
C2B C1B H12B 108.7(2) . . ?
P1B C1B H12B 108.70(15) . . ?
H11B C1B H12B 107.6 . . ?
C3B C2B C1B 111.3(3) . . ?
C3B C2B H21B 109.4(2) . . ?
C1B C2B H21B 109.4(2) . . ?
C3B C2B H22B 109.4(2) . . ?
C1B C2B H22B 109.4(2) . . ?
H21B C2B H22B 108.0 . . ?
O2B C3B O1B 122.7(3) . . ?
O2B C3B C2B 120.8(3) . . ?
O1B C3B C2B 116.4(3) . . ?
C3B O1B Zn1B 106.2(2) . . ?
H11N N1 H12N 108.4 . . ?
H11N N1 H13N 110.0 . . ?
H12N N1 H13N 110.0 . . ?
H11N N1 H14N 110.0 . . ?
H12N N1 H14N 110.0 . . ?
H13N N1 H14N 108.4 . . ?
H11 N1 H12 107.0(58) . . ?
H11N O1 H12N 100.2(57) . . ?
H11N O1 H13N 143.5(80) . . ?
H12N O1 H13N 114.6(73) . . ?
H11N O1 H14N 85.3(56) . . ?
H12N O1 H14N 78.4(37) . . ?
H13N O1 H14N 90.7(58) . . ?
H11 O1 H12 118.3 . . ?
H21 O2 H22 105.3 . . ?
H21' O2 H22' 96.6(32) . . ?
H21' O2' H22' 103.8 . . ?
H31 O3 H32 102.3 . . ?
H41 O4 H42 100.5 . . ?
H31' O3' H32' 109.2 . . ?

loop_
_geom_bond_atom_site_label_1
_geom_bond_atom_site_label_2
_geom_bond_distance
_geom_bond_site_symmetry_2
_geom_bond_publ_flag
Zn1A O1A 1.987(3) 3_565 ?
Zn1A O1A 1.987(3) 2_665 ?
Zn1A O1A 1.987(3) . ?
Zn1A P1B 2.357(2) 4_664 ?
P1A C1A 1.841(4) 2 ?
P1A C1A 1.841(4) 3 ?
P1A C1A 1.841(4) . ?
P1A Zn1B 2.385(2) . ?
C1A C2A 1.522(6) . ?
C1A H11A 0.97 . ?
C1A H12A 0.97 . ?
C2A C3A 1.517(5) . ?
C2A H21A 0.97 . ?
C2A H22A 0.97 . ?
C3A O2A 1.226(5) . ?
C3A O1A 1.272(5) . ?
Zn1B O1B 2.011(3) 2 ?
Zn1B O1B 2.011(3) . ?
Zn1B O1B 2.011(3) 3 ?
P1B C1B 1.809(4) 2_655 ?
P1B C1B 1.809(4) 3_665 ?
P1B C1B 1.809(4) . ?
P1B Zn1A 2.357(2) 4_665 ?
C1B C2B 1.515(5) . ?
C1B H11B 0.97 . ?
C1B H12B 0.97 . ?
C2B C3B 1.512(5) . ?
C2B H21B 0.97 . ?
C2B H22B 0.97 . ?
C3B O2B 1.238(5) . ?
C3B O1B 1.279(5) . ?
N1 H11N 0.90 . ?
N1 H12N 0.90 . ?
N1 H13N 0.90 . ?
N1 H14N 0.90 . ?
N1 H11 1.09(6) . ?
N1 H12 0.89(6) . ?
O1 H11 0.93 . ?
O1 H12 0.93 . ?
O2 H21 0.93 . ?
O2 H22 0.93 . ?
O2 H21' 0.69(4) . ?
O2 H22' 1.21(4) . ?
O2' H21' 0.93 . ?
O2' H22' 0.93 . ?
O3 H31 0.93 . ?
O3 H32 0.93 . ?
O3 H32' 1.26(2) . ?
O4 H41 0.93 . ?
O4 H42 0.93 . ?
O4 H31' 1.02(3) . ?
O3' H31' 0.93 . ?
O3' H32' 0.93 . ?

loop_
_geom_torsion_atom_site_label_1
_geom_torsion_atom_site_label_2
_geom_torsion_atom_site_label_3
_geom_torsion_atom_site_label_4
_geom_torsion
_geom_torsion_site_symmetry_1
_geom_torsion_site_symmetry_2
_geom_torsion_site_symmetry_3
_geom_torsion_site_symmetry_4
_geom_torsion_publ_flag
C1A P1A C1A C2A 83.9(5) 2 . . . ?
C1A P1A C1A C2A -169.1(3) 3 . . . ?
Zn1B P1A C1A C2A -42.6(4) . . . . ?
P1A C1A C2A C3A -174.2(3) . . . . ?
C1A C2A C3A O2A 86.7(5) . . . . ?
C1A C2A C3A O1A -91.4(5) . . . . ?
O2A C3A O1A Zn1A 4.9(5) . . . . ?
C2A C3A O1A Zn1A -177.0(3) . . . . ?
O1A Zn1A O1A C3A 77.2(4) 3_565 . . . ?
O1A Zn1A O1A C3A -179.0(3) 2_665 . . . ?
P1B Zn1A O1A C3A -50.9(3) 4_664 . . . ?
C1A P1A Zn1B O1B -84.6(2) 2 . . 2 ?
C1A P1A Zn1B O1B 155.4(2) 3 . . 2 ?
C1A P1A Zn1B O1B 35.4(2) . . . 2 ?
C1A P1A Zn1B O1B 155.4(2) 2 . . . ?
C1A P1A Zn1B O1B 35.4(2) 3 . . . ?
C1A P1A Zn1B O1B -84.6(2) . . . . ?
C1A P1A Zn1B O1B 35.4(2) 2 . . 3 ?
C1A P1A Zn1B O1B -84.6(2) 3 . . 3 ?
C1A P1A Zn1B O1B 155.4(2) . . . 3 ?
C1B P1B C1B C2B 65.9(4) 2_655 . . . ?
C1B P1B C1B C2B 172.5(2) 3_665 . . . ?
Zn1A P1B C1B C2B -60.8(3) 4_665 . . . ?
P1B C1B C2B C3B 170.5(3) . . . . ?
C1B C2B C3B O2B 14.6(5) . . . . ?
C1B C2B C3B O1B -167.9(3) . . . . ?
O2B C3B O1B Zn1B 0.0(4) . . . . ?
C2B C3B O1B Zn1B -177.5(3) . . . . ?
O1B Zn1B O1B C3B -70.7(3) 2 . . . ?
O1B Zn1B O1B C3B -175.1(2) 3 . . . ?
P1A Zn1B O1B C3B 57.1(2) . . . . ?
